data_1555728
loop_
_publ_author_name
'Li, Zexian'
'Sun, Suyan'
'Qiao, Huijie'
'Yang, Fan'
'Zhu, Yu'
'Kang, Jianxun'
'Wu, Yusheng'
'Wu, Yangjie'

_publ_section_title
;
 Palladium-Catalyzed Regioselective C8-H Amination of 1-Naphthylamine
 Derivatives with Aliphatic Amines.
;
_journal_issue 18
_journal_name_full 'Organic letters'
_journal_page_first 4594
_journal_page_last 4597
_journal_paper_doi 10.1021/acs.orglett.6b02243
_journal_volume 18
_journal_year 2016
_chemical_formula_moiety 'C20 H19 N3 O2'
_chemical_formula_sum 'C20 H19 N3 O2'
_chemical_formula_weight 333.38
_space_group_crystal_system triclinic
_space_group_IT_number 2
_space_group_name_Hall '-P 1'
_space_group_name_H-M_alt 'P -1'
_atom_sites_solution_hydrogens geom
_atom_sites_solution_primary direct
_audit_creation_date 2016-03-25
_audit_creation_method
;
Olex2 1.2
(compiled 2016.02.19 svn.r3266 for OlexSys, GUI svn.r5155)
;
_cell_angle_alpha 85.819(10)
_cell_angle_beta 88.672(10)
_cell_angle_gamma 77.281(11)
_cell_formula_units_Z 2
_cell_length_a 8.9053(11)
_cell_length_b 9.1342(11)
_cell_length_c 10.3857(12)
_cell_measurement_reflns_used 2502
_cell_measurement_temperature 293(2)
_cell_measurement_theta_max 28.6040
_cell_measurement_theta_min 3.6000
_cell_volume 821.86(17)
_computing_cell_refinement 'CrysAlisPro 1.171.38.41k (Rigaku OD, 2015)'
_computing_data_collection 'CrysAlisPro 1.171.38.41k (Rigaku OD, 2015)'
_computing_data_reduction 'CrysAlisPro 1.171.38.41k (Rigaku OD, 2015)'
_computing_molecular_graphics 'Olex2 (Dolomanov et al., 2009)'
_computing_publication_material 'Olex2 (Dolomanov et al., 2009)'
_computing_structure_refinement 'ShelXL (Sheldrick, 2015)'
_computing_structure_solution 'ShelXS (Sheldrick, 2008)'
_diffrn_ambient_temperature 293(2)
_diffrn_detector 'CCD plate'
_diffrn_detector_area_resol_mean 16.2312
_diffrn_detector_type Eos
_diffrn_measured_fraction_theta_full 0.998
_diffrn_measured_fraction_theta_max 0.998
_diffrn_measurement_details
;
List of Runs (angles in degrees, time in seconds):

  # Type    Start    End  Width  t~exp~   \w     \q     \k     \f   Frames
--------------------------------------------------------------------------
  1  \w    -25.00  24.00   1.00    1.00    --  -15.33 -99.00 -60.00   49
  2  \w    -25.00  24.00   1.00    1.00    --  -15.33 -99.00 -90.00   49
  3  \w    -40.00  32.00   1.00    1.00    --   18.22 -57.00 -60.00   72
  4  \w     -9.00  83.00   1.00    1.00    --   18.22  77.00-180.00   92
  5  \w    -38.00   5.00   1.00    1.00    --   18.22 -57.00 -90.00   43
  6  \w    -49.00  45.00   1.00    1.00    --   18.22 -77.00  60.00   94
  7  \w    -82.00 -29.00   1.00    5.00    --  -15.18 -57.00 -90.00   53
  8  \w     32.00  91.00   1.00    5.00    --   18.07-178.00 -90.00   59
  9  \w     -1.00  87.00   1.00    5.00    --   18.07  37.00  90.00   88
;
_diffrn_measurement_device 'four-circle diffractometer'
_diffrn_measurement_device_type 'Xcalibur, Eos, Gemini'
_diffrn_measurement_method '\w scans'
_diffrn_orient_matrix_type 'CrysAlisPro convention (1999,Acta A55,543-557)'
_diffrn_orient_matrix_UB_11 -0.0252238000
_diffrn_orient_matrix_UB_12 0.0310237000
_diffrn_orient_matrix_UB_13 0.0594553000
_diffrn_orient_matrix_UB_21 -0.0025074000
_diffrn_orient_matrix_UB_22 0.0732819000
_diffrn_orient_matrix_UB_23 -0.0289059000
_diffrn_orient_matrix_UB_31 -0.0776207000
_diffrn_orient_matrix_UB_32 0.0059461000
_diffrn_orient_matrix_UB_33 -0.0178599000
_diffrn_radiation_monochromator graphite
_diffrn_radiation_probe x-ray
_diffrn_radiation_type MoK\a
_diffrn_radiation_wavelength 0.71073
_diffrn_reflns_av_R_equivalents 0.0444
_diffrn_reflns_av_unetI/netI 0.0430
_diffrn_reflns_Laue_measured_fraction_full 0.998
_diffrn_reflns_Laue_measured_fraction_max 0.998
_diffrn_reflns_limit_h_max 11
_diffrn_reflns_limit_h_min -11
_diffrn_reflns_limit_k_max 11
_diffrn_reflns_limit_k_min -11
_diffrn_reflns_limit_l_max 12
_diffrn_reflns_limit_l_min -12
_diffrn_reflns_number 9866
_diffrn_reflns_point_group_measured_fraction_full 0.998
_diffrn_reflns_point_group_measured_fraction_max 0.998
_diffrn_reflns_theta_full 26.000
_diffrn_reflns_theta_max 26.371
_diffrn_reflns_theta_min 3.402
_diffrn_source 'fine-focus sealed X-ray tube'
_diffrn_source_type 'Enhance (Mo) X-ray Source'
_exptl_absorpt_coefficient_mu 0.089
_exptl_absorpt_correction_T_max 1.00000
_exptl_absorpt_correction_T_min 0.70223
_exptl_absorpt_correction_type multi-scan
_exptl_absorpt_process_details
;
CrysAlisPro 1.171.38.41k (Rigaku Oxford Diffraction, 2015)
Empirical absorption correction using spherical harmonics,
 implemented in SCALE3 ABSPACK scaling algorithm.
;
_exptl_crystal_colour colourless
_exptl_crystal_colour_primary colourless
_exptl_crystal_density_diffrn 1.347
_exptl_crystal_description block
_exptl_crystal_F_000 352
_exptl_crystal_size_max 0.23
_exptl_crystal_size_mid 0.18
_exptl_crystal_size_min 0.18
_refine_diff_density_max 0.157
_refine_diff_density_min -0.190
_refine_diff_density_rms 0.042
_refine_ls_extinction_method none
_refine_ls_goodness_of_fit_ref 1.013
_refine_ls_hydrogen_treatment constr
_refine_ls_matrix_type full
_refine_ls_number_parameters 226
_refine_ls_number_reflns 3353
_refine_ls_number_restraints 0
_refine_ls_restrained_S_all 1.013
_refine_ls_R_factor_all 0.0806
_refine_ls_R_factor_gt 0.0520
_refine_ls_shift/su_max 0.000
_refine_ls_shift/su_mean 0.000
_refine_ls_structure_factor_coef Fsqd
_refine_ls_weighting_details 'w=1/[\s^2^(Fo^2^)+(0.1000P)^2^] where P=(Fo^2^+2Fc^2^)/3'
_refine_ls_weighting_scheme calc
_refine_ls_wR_factor_gt 0.1486
_refine_ls_wR_factor_ref 0.1756
_reflns_Friedel_coverage 0.000
_reflns_number_gt 2224
_reflns_number_total 3353
_reflns_threshold_expression 'I > 2\s(I)'
_cod_data_source_file ol6b02243_si_002.cif
_cod_data_source_block 20160339
_cod_original_cell_volume 821.86(18)
_cod_database_code 1555728
_chemical_oxdiff_formula C1H1N1O1
_shelx_space_group_comment
;
The symmetry employed for this shelxl refinement is uniquely defined
by the following loop, which should always be used as a source of
symmetry information in preference to the above space-group names.
They are only intended as comments.
;
_reflns_odcompleteness_completeness 99.76
_reflns_odcompleteness_iscentric 1
_reflns_odcompleteness_theta 26.32
_olex2_refinement_description
;
1. Fixed Uiso
 At 1.2 times of:
  All C(H) groups, All C(H,H) groups, All N(H) groups
2.a Secondary CH2 refined with riding coordinates:
 C17(H17A,H17B), C18(H18A,H18B), C19(H19A,H19B), C20(H20A,H20B)
2.b Aromatic/amide H refined with riding coordinates:
 C1(H1), C2(H2), C3(H3), C4(H4), C8(H8), C9(H9), C10(H10), C14(H14), C15(H15),
 C16(H16), N2(H2A)
;
_shelx_shelxl_version_number 2014/7
_olex2_submission_special_instructions 'No special instructions were received'
_oxdiff_exptl_absorpt_empirical_details
;
Empirical correction (ABSPACK) includes:
- Absorption correction using spherical harmonics
- Frame scaling
;
_oxdiff_exptl_absorpt_empirical_full_max 1.870
_oxdiff_exptl_absorpt_empirical_full_min 0.804

loop_
_space_group_symop_operation_xyz
'x, y, z'
'-x, -y, -z'

loop_
_atom_site_label
_atom_site_type_symbol
_atom_site_fract_x
_atom_site_fract_y
_atom_site_fract_z
_atom_site_U_iso_or_equiv
_atom_site_adp_type
_atom_site_occupancy
_atom_site_site_symmetry_order
_atom_site_calc_flag
_atom_site_refinement_flags_posn
C1 C 0.4516(3) 0.3964(2) 0.8385(2) 0.0705(7) Uani 1 1 d .
H1 H 0.5122 0.4588 0.8661 0.085 Uiso 1 1 calc R
C2 C 0.4342(3) 0.2755(2) 0.9191(2) 0.0744(7) Uani 1 1 d .
H2 H 0.4817 0.2570 0.9993 0.089 Uiso 1 1 calc R
C3 C 0.3465(3) 0.1832(3) 0.8795(2) 0.0784(7) Uani 1 1 d .
H3 H 0.3341 0.0993 0.9315 0.094 Uiso 1 1 calc R
C4 C 0.2760(3) 0.2161(2) 0.7610(2) 0.0642(6) Uani 1 1 d .
H4 H 0.2136 0.1559 0.7324 0.077 Uiso 1 1 calc R
C5 C 0.2993(2) 0.33909(18) 0.68555(17) 0.0464(5) Uani 1 1 d .
C6 C 0.2306(2) 0.36996(19) 0.55254(17) 0.0463(5) Uani 1 1 d .
C7 C 0.1965(2) 0.5555(2) 0.36328(16) 0.0455(5) Uani 1 1 d .
C8 C 0.1525(3) 0.4620(2) 0.28139(19) 0.0653(6) Uani 1 1 d .
H8 H 0.1468 0.3651 0.3119 0.078 Uiso 1 1 calc R
C9 C 0.1160(3) 0.5100(3) 0.1522(2) 0.0811(8) Uani 1 1 d .
H9 H 0.0871 0.4443 0.0981 0.097 Uiso 1 1 calc R
C10 C 0.1224(3) 0.6503(3) 0.10574(19) 0.0745(7) Uani 1 1 d .
H10 H 0.0983 0.6801 0.0198 0.089 Uiso 1 1 calc R
C11 C 0.1650(2) 0.7522(2) 0.18559(17) 0.0524(5) Uani 1 1 d .
C12 C 0.20277(19) 0.7076(2) 0.31860(16) 0.0421(4) Uani 1 1 d .
C13 C 0.2458(2) 0.81820(19) 0.39266(15) 0.0400(4) Uani 1 1 d .
C14 C 0.2548(2) 0.9565(2) 0.33568(16) 0.0510(5) Uani 1 1 d .
H14 H 0.2833 1.0264 0.3855 0.061 Uiso 1 1 calc R
C15 C 0.2222(2) 0.9954(2) 0.20506(18) 0.0582(6) Uani 1 1 d .
H15 H 0.2319 1.0888 0.1683 0.070 Uiso 1 1 calc R
C16 C 0.1764(3) 0.8965(2) 0.13258(18) 0.0604(6) Uani 1 1 d .
H16 H 0.1521 0.9237 0.0463 0.072 Uiso 1 1 calc R
C17 C 0.1373(2) 0.8372(2) 0.60668(15) 0.0466(5) Uani 1 1 d .
H17A H 0.0540 0.7952 0.5775 0.056 Uiso 1 1 calc R
H17B H 0.1058 0.9460 0.5961 0.056 Uiso 1 1 calc R
C18 C 0.1700(2) 0.7883(2) 0.74704(16) 0.0538(5) Uani 1 1 d .
H18A H 0.0786 0.8248 0.7980 0.065 Uiso 1 1 calc R
H18B H 0.1939 0.6793 0.7576 0.065 Uiso 1 1 calc R
C19 C 0.4278(3) 0.7969(2) 0.71766(18) 0.0595(6) Uani 1 1 d .
H19A H 0.4597 0.6881 0.7256 0.071 Uiso 1 1 calc R
H19B H 0.5106 0.8377 0.7494 0.071 Uiso 1 1 calc R
C20 C 0.4000(2) 0.8492(2) 0.57747(17) 0.0534(5) Uani 1 1 d .
H20A H 0.3709 0.9582 0.5683 0.064 Uiso 1 1 calc R
H20B H 0.4934 0.8168 0.5277 0.064 Uiso 1 1 calc R
N1 N 0.3862(2) 0.42983(17) 0.72250(15) 0.0577(5) Uani 1 1 d .
N2 N 0.24217(18) 0.50251(16) 0.49055(13) 0.0447(4) Uani 1 1 d .
H2A H 0.2819 0.5613 0.5336 0.054 Uiso 1 1 calc R
N3 N 0.27639(16) 0.78524(15) 0.52941(12) 0.0376(4) Uani 1 1 d .
O1 O 0.17282(18) 0.27508(15) 0.50889(14) 0.0699(5) Uani 1 1 d .
O2 O 0.29438(19) 0.84272(15) 0.79377(12) 0.0623(4) Uani 1 1 d .

loop_
_atom_site_aniso_label
_atom_site_aniso_U_11
_atom_site_aniso_U_22
_atom_site_aniso_U_33
_atom_site_aniso_U_23
_atom_site_aniso_U_13
_atom_site_aniso_U_12
C1 0.0969(18) 0.0610(13) 0.0554(13) 0.0047(10) -0.0282(12) -0.0208(12)
C2 0.107(2) 0.0658(15) 0.0445(12) 0.0054(10) -0.0145(13) -0.0087(14)
C3 0.121(2) 0.0594(14) 0.0542(13) 0.0114(10) 0.0018(14) -0.0246(14)
C4 0.0932(17) 0.0504(12) 0.0542(12) -0.0009(9) 0.0029(11) -0.0284(11)
C5 0.0572(12) 0.0360(9) 0.0456(10) -0.0047(7) -0.0008(9) -0.0091(8)
C6 0.0497(11) 0.0426(10) 0.0491(11) -0.0091(8) -0.0009(9) -0.0134(8)
C7 0.0498(11) 0.0530(11) 0.0370(9) -0.0058(8) -0.0061(8) -0.0172(8)
C8 0.0912(17) 0.0643(13) 0.0503(12) -0.0065(10) -0.0176(11) -0.0356(12)
C9 0.119(2) 0.0882(17) 0.0506(13) -0.0111(12) -0.0240(13) -0.0505(16)
C10 0.1034(19) 0.0921(17) 0.0373(11) -0.0037(11) -0.0210(12) -0.0398(15)
C11 0.0567(12) 0.0672(13) 0.0363(10) -0.0003(8) -0.0054(9) -0.0202(10)
C12 0.0416(10) 0.0527(11) 0.0336(9) -0.0035(7) -0.0011(8) -0.0137(8)
C13 0.0419(10) 0.0469(10) 0.0325(9) -0.0018(7) -0.0006(7) -0.0126(8)
C14 0.0662(13) 0.0495(11) 0.0399(10) -0.0004(8) -0.0018(9) -0.0191(10)
C15 0.0766(14) 0.0558(12) 0.0426(10) 0.0114(9) -0.0017(10) -0.0202(10)
C16 0.0713(14) 0.0770(15) 0.0331(10) 0.0077(9) -0.0057(9) -0.0196(11)
C17 0.0488(11) 0.0561(11) 0.0352(9) -0.0017(8) 0.0004(8) -0.0128(9)
C18 0.0612(12) 0.0632(12) 0.0366(10) -0.0001(8) 0.0045(9) -0.0143(10)
C19 0.0666(14) 0.0711(13) 0.0501(12) 0.0048(10) -0.0205(11) -0.0358(11)
C20 0.0545(12) 0.0670(13) 0.0470(11) 0.0020(9) -0.0070(9) -0.0322(10)
N1 0.0761(12) 0.0488(9) 0.0514(10) 0.0038(7) -0.0205(9) -0.0205(8)
N2 0.0592(10) 0.0405(8) 0.0387(8) -0.0029(6) -0.0098(7) -0.0189(7)
N3 0.0425(8) 0.0438(8) 0.0301(7) -0.0036(6) -0.0024(6) -0.0163(6)
O1 0.0950(12) 0.0542(9) 0.0717(10) -0.0027(7) -0.0223(8) -0.0389(8)
O2 0.0941(12) 0.0630(9) 0.0361(7) -0.0048(6) -0.0105(7) -0.0296(8)

loop_
_atom_type_symbol
_atom_type_description
_atom_type_scat_dispersion_real
_atom_type_scat_dispersion_imag
_atom_type_scat_source
C C 0.0033 0.0016 'International Tables Vol C Tables 4.2.6.8 and 6.1.1.4'
H H 0.0000 0.0000 'International Tables Vol C Tables 4.2.6.8 and 6.1.1.4'
N N 0.0061 0.0033 'International Tables Vol C Tables 4.2.6.8 and 6.1.1.4'
O O 0.0106 0.0060 'International Tables Vol C Tables 4.2.6.8 and 6.1.1.4'

loop_
_geom_angle_atom_site_label_1
_geom_angle_atom_site_label_2
_geom_angle_atom_site_label_3
_geom_angle
C2 C1 H1 118.1
N1 C1 H1 118.1
N1 C1 C2 123.70(19)
C1 C2 H2 120.6
C3 C2 C1 118.71(19)
C3 C2 H2 120.6
C2 C3 H3 120.6
C2 C3 C4 118.82(19)
C4 C3 H3 120.6
C3 C4 H4 120.5
C5 C4 C3 119.02(18)
C5 C4 H4 120.5
C4 C5 C6 119.18(16)
N1 C5 C4 122.84(17)
N1 C5 C6 117.91(15)
N2 C6 C5 115.64(13)
O1 C6 C5 118.73(16)
O1 C6 N2 125.62(16)
C8 C7 C12 120.29(16)
C8 C7 N2 120.40(17)
N2 C7 C12 119.26(13)
C7 C8 H8 119.4
C7 C8 C9 121.14(19)
C9 C8 H8 119.4
C8 C9 H9 119.7
C10 C9 C8 120.65(17)
C10 C9 H9 119.7
C9 C10 H10 119.6
C9 C10 C11 120.89(18)
C11 C10 H10 119.6
C10 C11 C12 120.18(18)
C10 C11 C16 119.47(17)
C16 C11 C12 120.30(16)
C11 C12 C7 116.84(14)
C13 C12 C7 126.69(15)
C13 C12 C11 116.45(16)
C12 C13 N3 119.80(14)
C14 C13 C12 120.49(15)
C14 C13 N3 119.69(14)
C13 C14 H14 119.0
C13 C14 C15 121.91(15)
C15 C14 H14 119.0
C14 C15 H15 120.2
C16 C15 C14 119.61(17)
C16 C15 H15 120.2
C11 C16 H16 119.4
C15 C16 C11 121.17(16)
C15 C16 H16 119.4
H17A C17 H17B 108.2
C18 C17 H17A 109.8
C18 C17 H17B 109.8
N3 C17 H17A 109.8
N3 C17 H17B 109.8
N3 C17 C18 109.42(14)
C17 C18 H18A 109.2
C17 C18 H18B 109.2
H18A C18 H18B 107.9
O2 C18 C17 112.21(14)
O2 C18 H18A 109.2
O2 C18 H18B 109.2
H19A C19 H19B 108.0
C20 C19 H19A 109.3
C20 C19 H19B 109.3
O2 C19 H19A 109.3
O2 C19 H19B 109.3
O2 C19 C20 111.63(17)
C19 C20 H20A 109.9
C19 C20 H20B 109.9
H20A C20 H20B 108.3
N3 C20 C19 109.05(14)
N3 C20 H20A 109.9
N3 C20 H20B 109.9
C5 N1 C1 116.89(16)
C6 N2 C7 127.46(13)
C6 N2 H2A 116.3
C7 N2 H2A 116.3
C13 N3 C17 111.10(13)
C13 N3 C20 114.54(12)
C20 N3 C17 108.20(14)
C19 O2 C18 110.51(14)

loop_
_geom_bond_atom_site_label_1
_geom_bond_atom_site_label_2
_geom_bond_distance
C1 H1 0.9300
C1 C2 1.371(3)
C1 N1 1.335(2)
C2 H2 0.9300
C2 C3 1.359(3)
C3 H3 0.9300
C3 C4 1.378(3)
C4 H4 0.9300
C4 C5 1.373(3)
C5 C6 1.506(2)
C5 N1 1.333(2)
C6 N2 1.353(2)
C6 O1 1.2188(18)
C7 C8 1.369(2)
C7 C12 1.445(2)
C7 N2 1.411(2)
C8 H8 0.9300
C8 C9 1.403(3)
C9 H9 0.9300
C9 C10 1.349(3)
C10 H10 0.9300
C10 C11 1.407(3)
C11 C12 1.438(2)
C11 C16 1.415(3)
C12 C13 1.434(2)
C13 C14 1.373(2)
C13 N3 1.4496(19)
C14 H14 0.9300
C14 C15 1.398(2)
C15 H15 0.9300
C15 C16 1.350(3)
C16 H16 0.9300
C17 H17A 0.9700
C17 H17B 0.9700
C17 C18 1.509(2)
C17 N3 1.468(2)
C18 H18A 0.9700
C18 H18B 0.9700
C18 O2 1.418(2)
C19 H19A 0.9700
C19 H19B 0.9700
C19 C20 1.508(2)
C19 O2 1.414(3)
C20 H20A 0.9700
C20 H20B 0.9700
C20 N3 1.4671(19)
N2 H2A 0.8600

loop_
_geom_hbond_atom_site_label_D
_geom_hbond_atom_site_label_H
_geom_hbond_atom_site_label_A
_geom_hbond_distance_DH
_geom_hbond_distance_HA
_geom_hbond_distance_DA
_geom_hbond_angle_DHA
N2 H2A N3 0.86 2.03 2.7257(18) 137.0

loop_
_geom_torsion_atom_site_label_1
_geom_torsion_atom_site_label_2
_geom_torsion_atom_site_label_3
_geom_torsion_atom_site_label_4
_geom_torsion
C1 C2 C3 C4 -1.1(4)
C2 C1 N1 C5 0.3(4)
C2 C3 C4 C5 1.4(4)
C3 C4 C5 C6 176.24(19)
C3 C4 C5 N1 -0.8(3)
C4 C5 C6 N2 172.14(18)
C4 C5 C6 O1 -9.2(3)
C4 C5 N1 C1 -0.1(3)
C5 C6 N2 C7 175.87(17)
C6 C5 N1 C1 -177.11(18)
C7 C8 C9 C10 -0.5(4)
C7 C12 C13 C14 176.43(17)
C7 C12 C13 N3 -5.1(3)
C8 C7 C12 C11 -1.6(3)
C8 C7 C12 C13 179.75(19)
C8 C7 N2 C6 -9.3(3)
C8 C9 C10 C11 -0.3(4)
C9 C10 C11 C12 0.1(4)
C9 C10 C11 C16 177.5(2)
C10 C11 C12 C7 0.8(3)
C10 C11 C12 C13 179.61(19)
C10 C11 C16 C15 -177.7(2)
C11 C12 C13 C14 -2.2(3)
C11 C12 C13 N3 176.21(15)
C12 C7 C8 C9 1.5(3)
C12 C7 N2 C6 173.26(17)
C12 C11 C16 C15 -0.3(3)
C12 C13 C14 C15 0.3(3)
C12 C13 N3 C17 -92.70(19)
C12 C13 N3 C20 144.32(17)
C13 C14 C15 C16 1.8(3)
C14 C13 N3 C17 85.74(19)
C14 C13 N3 C20 -37.2(2)
C14 C15 C16 C11 -1.8(4)
C16 C11 C12 C7 -176.55(18)
C16 C11 C12 C13 2.2(3)
C17 C18 O2 C19 -56.2(2)
C18 C17 N3 C13 174.83(13)
C18 C17 N3 C20 -58.61(17)
C19 C20 N3 C13 -175.74(15)
C19 C20 N3 C17 59.7(2)
C20 C19 O2 C18 57.26(19)
N1 C1 C2 C3 0.3(4)
N1 C5 C6 N2 -10.7(3)
N1 C5 C6 O1 167.93(18)
N2 C7 C8 C9 -176.0(2)
N2 C7 C12 C11 175.89(16)
N2 C7 C12 C13 -2.8(3)
N3 C13 C14 C15 -178.17(17)
N3 C17 C18 O2 57.5(2)
O1 C6 N2 C7 -2.7(3)
O2 C19 C20 N3 -59.9(2)
